data_2008599
loop_
_publ_author_name
'Park, Tae-Jin'
'Huh, Seong'
'Kim, Youngmee'
'Jun, Moo-Jin'

_publ_section_title
;
 Dichloro[ferrocene-1,1'-diylbis(diphenylphosphine-<i>P</i>)]cobalt(II)
;
_journal_issue 6
_journal_name_full 'Acta Crystallographica Section C'
_journal_page_first 848
_journal_page_last 850
_journal_paper_doi 10.1107/S0108270199001183
_journal_volume 55
_journal_year 1999
_chemical_formula_iupac '[Co Cl2 (Fe C34 H28 P2)]'
_chemical_formula_moiety 'Co Cl2 (Fe C34 H28 P2)'
_chemical_formula_sum 'C34 H28 Cl2 Co Fe P2'
_chemical_formula_weight 684.18
_chemical_name_systematic
;
Dichloro[ferrocene-1,1'-diylbis(diphenylphosphine-P)]cobalt(II)
;
_space_group_IT_number 2
_symmetry_cell_setting triclinic
_symmetry_space_group_name_Hall '-P 1'
_symmetry_space_group_name_H-M 'P -1'
_audit_creation_method SHELXL-97
_cell_angle_alpha 101.784(10)
_cell_angle_beta 96.993(10)
_cell_angle_gamma 115.568(10)
_cell_formula_units_Z 2
_cell_length_a 9.6615(10)
_cell_length_b 9.7829(10)
_cell_length_c 18.4857(10)
_cell_measurement_reflns_used 25
_cell_measurement_temperature 293(2)
_cell_measurement_theta_max 12.17
_cell_measurement_theta_min 9.32
_cell_volume 1498.7(3)
_computing_cell_refinement 'CAD-4-PC Software'
_computing_data_collection 'CAD-4-PC Software (Enraf-Nonius, 1992)'
_computing_data_reduction 'XCAD-4 (Harms, 1997)'
_computing_molecular_graphics 'ORTEP3 for Windows (Farrugia, 1997)'
_computing_publication_material SHELXL97
_computing_structure_refinement SHELXL97
_computing_structure_solution SHELXS97
_diffrn_ambient_temperature 293(2)
_diffrn_measurement_device_type 'Enraf-Nonius CAD-4 Mach3'
_diffrn_measurement_method 2\q/\w
_diffrn_radiation_monochromator graphite
_diffrn_radiation_source 'fine-focus sealed tube'
_diffrn_radiation_type MoK\a
_diffrn_radiation_wavelength 0.71073
_diffrn_reflns_av_R_equivalents 0.023
_diffrn_reflns_av_sigmaI/netI 0.055
_diffrn_reflns_limit_h_max 11
_diffrn_reflns_limit_h_min 0
_diffrn_reflns_limit_k_max 10
_diffrn_reflns_limit_k_min -11
_diffrn_reflns_limit_l_max 21
_diffrn_reflns_limit_l_min -21
_diffrn_reflns_number 5617
_diffrn_reflns_theta_max 24.97
_diffrn_reflns_theta_min 2.32
_diffrn_standards_decay_% negligible
_diffrn_standards_interval_time 60
_diffrn_standards_number 3
_exptl_absorpt_coefficient_mu 1.346
_exptl_absorpt_correction_type none
_exptl_crystal_colour 'dark green'
_exptl_crystal_density_diffrn 1.516
_exptl_crystal_density_meas ?
_exptl_crystal_density_method 'not measured'
_exptl_crystal_description block
_exptl_crystal_F_000 698
_exptl_crystal_size_max 0.3
_exptl_crystal_size_mid 0.2
_exptl_crystal_size_min 0.2
_refine_diff_density_max 0.43
_refine_diff_density_min -0.50
_refine_ls_extinction_method none
_refine_ls_goodness_of_fit_ref 1.034
_refine_ls_hydrogen_treatment constr
_refine_ls_matrix_type full
_refine_ls_number_parameters 352
_refine_ls_number_reflns 5273
_refine_ls_number_restraints 0
_refine_ls_restrained_S_all 1.034
_refine_ls_R_factor_all 0.078
_refine_ls_R_factor_gt 0.036
_refine_ls_shift/su_max 0.025
_refine_ls_shift/su_mean 0.003
_refine_ls_structure_factor_coef Fsqd
_refine_ls_weighting_details 'w = 1/[\s^2^(Fo^2^)+(0.0476P)^2^+0.6270P] where P=(Fo^2^+2Fc^2^)/3'
_refine_ls_weighting_scheme calc
_refine_ls_wR_factor_ref 0.095
_reflns_number_gt 3787
_reflns_number_total 5273
_reflns_threshold_expression I>2\s(I)
_cod_data_source_file ob1001.cif
_cod_data_source_block co1
_cod_depositor_comments
;
The following automatic conversions were performed:

'_exptl_crystal_density_meas' value 'not measured' was changed to '?'
- the value is perceived as not measured.

Automatic conversion script
Id: cif_fix_values 3008 2015-01-20 13:52:24Z robertas 

The following automatic conversions were performed:

'_refine_ls_weighting_scheme' value 'calc w =
1/[\s^2^(Fo^2^)+(0.0476P)^2^+0.6270P] where P=(Fo^2^+2Fc^2^)/3' was
changed to 'calc'. New tag '_refine_ls_weighting_details' was
created. The value of the new tag was set to 'w =
1/[\s^2^(Fo^2^)+(0.0476P)^2^+0.6270P] where P=(Fo^2^+2Fc^2^)/3'.

Automatic conversion script
Id: cif_fix_values 3143 2015-03-26 13:38:13Z robertas 
;
_cod_original_cell_volume 1498.7(2)
_cod_database_code 2008599

loop_
_symmetry_equiv_pos_as_xyz
'x, y, z'
'-x, -y, -z'

loop_
_atom_site_label
_atom_site_fract_x
_atom_site_fract_y
_atom_site_fract_z
_atom_site_U_iso_or_equiv
_atom_site_adp_type
_atom_site_calc_flag
_atom_site_refinement_flags
_atom_site_occupancy
_atom_site_disorder_assembly
_atom_site_disorder_group
_atom_site_type_symbol
Co .39254(5) .16053(5) .24514(3) .02544(13) Uani d . 1 . . Co
Cl1 .30944(12) -.06411(11) .15280(5) .0396(2) Uani d . 1 . . Cl
Cl2 .61465(12) .23659(11) .32944(6) .0443(3) Uani d . 1 . . Cl
Fe -.00445(6) .17050(6) .14940(3) .02807(14) Uani d . 1 . . Fe
C1 .2178(4) .3290(4) .14267(19) .0274(8) Uani d . 1 . . C
C2 .1266(4) .2205(5) .0706(2) .0367(9) Uani d . 1 . . C
H2 .1532 .1508 .0409 .044 Uiso calc R 1 . . H
C3 -.0115(5) .2350(5) .0512(2) .0460(11) Uani d . 1 . . C
H3 -.0906 .1779 .0066 .055 Uiso calc R 1 . . H
C4 -.0076(5) .3513(5) .1114(3) .0477(11) Uani d . 1 . . C
H4 -.0841 .3849 .1133 .057 Uiso calc R 1 . . H
C5 .1311(5) .4090(4) .1683(2) .0374(9) Uani d . 1 . . C
H5 .1612 .4856 .2145 .045 Uiso calc R 1 . . H
C6 -.0007(4) .0535(4) .22948(19) .0286(8) Uani d . 1 . . C
C7 -.0598(4) -.0526(4) .1550(2) .0338(8) Uani d . 1 . . C
H7 -.0164 -.1138 .1325 .041 Uiso calc R 1 . . H
C8 -.1961(4) -.0484(5) .1212(2) .0418(10) Uani d . 1 . . C
H8 -.2592 -.1074 .0726 .050 Uiso calc R 1 . . H
C9 -.2206(4) .0602(5) .1736(2) .0434(10) Uani d . 1 . . C
H9 -.3024 .0856 .1653 .052 Uiso calc R 1 . . H
C10 -.10110(10) .12364(9) .24036(5) .0350(9) Uani d . 1 . . C
H10 -.0895 .1984 .2840 .042 Uiso calc R 1 . . H
P1 .41085(10) .36492(9) .19042(5) .0241(2) Uani d R 1 . . P
C11 .52135(10) .37979(9) .11641(5) .0271(7) Uani d R 1 . . C
C12 .50322(10) .24037(9) .06822(5) .0359(9) Uani d R 1 . . C
H12 .4369 .1438 .0751 .043 Uiso calc R 1 . . H
C13 .5820(5) .2430(5) .0105(2) .0424(10) Uani d . 1 . . C
H13 .5679 .1487 -.0213 .051 Uiso calc R 1 . . H
C14 .6810(5) .3849(5) -.0001(2) .0419(10) Uani d . 1 . . C
H14 .7330 .3870 -.0394 .050 Uiso calc R 1 . . H
C15 .7027(5) .5237(5) .0479(2) .0494(11) Uani d . 1 . . C
H15 .7715 .6200 .0417 .059 Uiso calc R 1 . . H
C16 .6229(5) .5217(5) .1055(2) .0418(10) Uani d . 1 . . C
H16 .6378 .6165 .1371 .050 Uiso calc R 1 . . H
C17 .4971(4) .5638(4) .2546(2) .0274(8) Uani d . 1 . . C
C18 .5796(4) .5958(4) .3276(2) .0319(8) Uani d . 1 . . C
H18 .5930 .5165 .3428 .038 Uiso calc R 1 . . H
C19 .6429(5) .7457(4) .3786(2) .0429(10) Uani d . 1 . . C
H19 .6965 .7660 .4280 .052 Uiso calc R 1 . . H
C20 .6257(5) .8650(4) .3553(2) .0428(10) Uani d . 1 . . C
H20 .6683 .9655 .3892 .051 Uiso calc R 1 . . H
C21 .5460(5) .8346(4) .2824(2) .0404(10) Uani d . 1 . . C
H21 .5358 .9152 .2670 .049 Uiso calc R 1 . . H
C22 .4811(4) .6861(4) .2321(2) .0343(8) Uani d . 1 . . C
H22 .4263 .6664 .1830 .041 Uiso calc R 1 . . H
P2 .16978(11) .08739(11) .29776(5) .0267(2) Uani d . 1 . . P
C23 .1661(4) .2110(4) .38414(19) .0290(8) Uani d . 1 . . C
C24 .2805(5) .3674(4) .4131(2) .0422(10) Uani d . 1 . . C
H24 .3642 .4071 .3901 .051 Uiso calc R 1 . . H
C25 .2717(6) .4659(5) .4761(2) .0522(12) Uani d . 1 . . C
H25 .3496 .5708 .4952 .063 Uiso calc R 1 . . H
C26 .1495(6) .4092(6) .5101(2) .0518(12) Uani d . 1 . . C
H26 .1423 .4761 .5514 .062 Uiso calc R 1 . . H
C27 .0374(6) .2536(6) .4834(3) .0653(15) Uani d . 1 . . C
H27 -.0443 .2145 .5077 .078 Uiso calc R 1 . . H
C28 .0447(5) .1538(5) .4205(2) .0512(12) Uani d . 1 . . C
H28 -.0320 .0482 .4028 .061 Uiso calc R 1 . . H
C29 .1218(4) -.1025(4) .3164(2) .0322(8) Uani d . 1 . . C
C30 .2426(5) -.1134(5) .3591(3) .0481(11) Uani d . 1 . . C
H30 .3415 -.0252 .3786 .058 Uiso calc R 1 . . H
C31 .2162(6) -.2554(6) .3727(3) .0578(13) Uani d . 1 . . C
H31 .2975 -.2619 .4018 .069 Uiso calc R 1 . . H
C32 .0729(6) -.3855(5) .3440(3) .0557(13) Uani d . 1 . . C
H32 .0564 -.4807 .3532 .067 Uiso calc R 1 . . H
C33 -.0471(6) -.3762(5) .3016(3) .0546(12) Uani d . 1 . . C
H33 -.1452 -.4653 .2817 .065 Uiso calc R 1 . . H
C34 -.0230(5) -.2339(5) .2881(2) .0465(10) Uani d . 1 . . C
H34 -.1055 -.2277 .2598 .056 Uiso calc R 1 . . H

loop_
_atom_site_aniso_label
_atom_site_aniso_U_11
_atom_site_aniso_U_22
_atom_site_aniso_U_33
_atom_site_aniso_U_12
_atom_site_aniso_U_13
_atom_site_aniso_U_23
Co .0260(3) .0231(2) .0299(3) .0133(2) .0096(2) .00723(19)
Cl1 .0480(6) .0302(5) .0384(5) .0191(4) .0132(4) .0019(4)
Cl2 .0368(5) .0310(5) .0583(6) .0182(4) -.0057(5) .0037(4)
Fe .0236(3) .0338(3) .0280(3) .0141(2) .0072(2) .0093(2)
C1 .0270(19) .0276(18) .0319(19) .0129(15) .0117(15) .0142(15)
C2 .037(2) .045(2) .0268(19) .0152(19) .0122(17) .0122(17)
C3 .034(2) .059(3) .038(2) .013(2) .0022(18) .025(2)
C4 .039(2) .052(3) .067(3) .028(2) .013(2) .032(2)
C5 .035(2) .031(2) .049(2) .0174(18) .0114(18) .0131(18)
C6 .0259(19) .0307(19) .0291(18) .0119(16) .0091(15) .0101(15)
C7 .031(2) .0286(19) .036(2) .0088(16) .0078(16) .0081(16)
C8 .024(2) .047(2) .038(2) .0041(18) .0013(17) .0107(19)
C9 .023(2) .064(3) .050(2) .020(2) .0152(18) .028(2)
C10 .031(2) .048(2) .031(2) .0206(19) .0152(16) .0114(17)
P1 .0255(5) .0208(4) .0275(5) .0115(4) .0086(4) .0072(4)
C11 .0260(18) .0277(18) .0290(18) .0126(15) .0081(15) .0099(15)
C12 .035(2) .030(2) .043(2) .0138(17) .0170(18) .0094(17)
C13 .044(2) .043(2) .041(2) .024(2) .0156(19) .0022(19)
C14 .038(2) .059(3) .033(2) .024(2) .0171(18) .0153(19)
C15 .049(3) .044(3) .054(3) .014(2) .028(2) .022(2)
C16 .051(3) .033(2) .045(2) .019(2) .024(2) .0136(18)
C17 .0271(18) .0206(17) .036(2) .0106(15) .0133(16) .0089(15)
C18 .032(2) .0274(19) .039(2) .0155(16) .0104(17) .0096(16)
C19 .040(2) .035(2) .043(2) .0151(19) -.0021(19) .0017(18)
C20 .038(2) .024(2) .058(3) .0139(18) .008(2) -.0018(18)
C21 .039(2) .0212(19) .066(3) .0161(18) .016(2) .0152(19)
C22 .038(2) .031(2) .039(2) .0184(18) .0107(17) .0144(17)
P2 .0263(5) .0286(5) .0272(5) .0130(4) .0101(4) .0094(4)
C23 .0273(19) .035(2) .0287(18) .0156(17) .0108(15) .0112(16)
C24 .050(3) .030(2) .042(2) .012(2) .018(2) .0103(18)
C25 .072(3) .032(2) .045(2) .020(2) .015(2) .0048(19)
C26 .059(3) .065(3) .036(2) .038(3) .009(2) .003(2)
C27 .050(3) .079(4) .046(3) .020(3) .023(2) -.007(2)
C28 .039(2) .049(3) .040(2) .003(2) .0197(19) -.004(2)
C29 .038(2) .0310(19) .034(2) .0183(18) .0173(17) .0125(16)
C30 .039(2) .043(2) .066(3) .018(2) .015(2) .027(2)
C31 .055(3) .067(3) .084(3) .042(3) .031(3) .048(3)
C32 .077(4) .046(3) .076(3) .039(3) .051(3) .037(2)
C33 .062(3) .031(2) .063(3) .010(2) .023(2) .017(2)
C34 .042(3) .042(2) .051(3) .015(2) .012(2) .016(2)

loop_
_atom_type_symbol
_atom_type_description
_atom_type_scat_dispersion_real
_atom_type_scat_dispersion_imag
_atom_type_scat_source
C C 0.0033 0.0016 'International Tables Vol C Tables 4.2.6.8 and 6.1.1.4'
P P 0.1023 0.0942 'International Tables Vol C Tables 4.2.6.8 and 6.1.1.4'
Cl Cl 0.1484 0.1585 'International Tables Vol C Tables 4.2.6.8 and 6.1.1.4'
Co Co 0.3494 0.9721 'International Tables Vol C Tables 4.2.6.8 and 6.1.1.4'
Fe Fe 0.3463 0.8444 'International Tables Vol C Tables 4.2.6.8 and 6.1.1.4'
H H 0.0000 0.0000 'International Tables Vol C Tables 4.2.6.8 and 6.1.1.4'

loop_
_geom_angle_atom_site_label_1
_geom_angle_atom_site_label_2
_geom_angle_atom_site_label_3
_geom_angle
_geom_angle_publ_flag
Cl2 Co Cl1 115.92(4) yes
Cl2 Co P2 113.05(4) yes
Cl1 Co P2 98.89(4) yes
Cl2 Co P1 110.83(4) yes
Cl1 Co P1 109.50(4) yes
P2 Co P1 107.87(3) yes
C7 Fe C3 124.96(16) no
C7 Fe C8 40.36(15) no
C3 Fe C8 103.56(16) no
C7 Fe C4 160.77(16) no
C3 Fe C4 40.17(17) no
C8 Fe C4 122.77(17) no
C7 Fe C2 109.06(15) no
C3 Fe C2 40.49(16) no
C8 Fe C2 117.18(16) no
C4 Fe C2 67.61(17) no
C7 Fe C5 157.90(15) no
C3 Fe C5 67.92(17) no
C8 Fe C5 161.33(16) no
C4 Fe C5 40.27(16) no
C2 Fe C5 67.85(16) no
C7 Fe C9 67.80(16) no
C3 Fe C9 114.37(16) no
C8 Fe C9 40.14(16) no
C4 Fe C9 104.83(17) no
C2 Fe C9 149.23(16) no
C5 Fe C9 126.56(17) no
C7 Fe C6 40.56(14) no
C3 Fe C6 164.90(16) no
C8 Fe C6 67.68(15) no
C4 Fe C6 154.92(16) no
C2 Fe C6 131.19(15) no
C5 Fe C6 124.06(15) no
C9 Fe C6 67.50(15) no
C7 Fe C10 68.05(11) no
C3 Fe C10 149.31(13) no
C8 Fe C10 67.45(12) no
C4 Fe C10 118.46(13) no
C2 Fe C10 169.83(11) no
C5 Fe C10 110.88(12) no
C9 Fe C10 39.88(12) no
C6 Fe C10 40.42(10) no
C7 Fe C1 122.77(14) no
C3 Fe C1 68.05(15) no
C8 Fe C1 153.46(15) no
C4 Fe C1 67.86(15) no
C2 Fe C1 40.26(14) no
C5 Fe C1 40.61(14) no
C9 Fe C1 166.40(16) no
C6 Fe C1 113.96(14) no
C10 Fe C1 132.31(10) no
C2 C1 C5 106.6(3) no
C2 C1 P1 126.3(3) no
C5 C1 P1 127.1(3) no
C2 C1 Fe 68.6(2) no
C5 C1 Fe 68.8(2) no
P1 C1 Fe 129.51(18) no
C3 C2 C1 109.0(3) no
C3 C2 Fe 69.8(2) no
C1 C2 Fe 71.1(2) no
C4 C3 C2 107.6(4) no
C4 C3 Fe 69.9(2) no
C2 C3 Fe 69.7(2) no
C3 C4 C5 108.7(4) no
C3 C4 Fe 69.9(2) no
C5 C4 Fe 70.1(2) no
C4 C5 C1 108.1(4) no
C4 C5 Fe 69.6(2) no
C1 C5 Fe 70.6(2) no
C7 C6 C10 107.7(3) no
C7 C6 P2 125.2(3) no
C10 C6 P2 127.0(2) no
C7 C6 Fe 69.2(2) no
C10 C6 Fe 69.96(15) no
P2 C6 Fe 127.29(19) no
C8 C7 C6 107.6(3) no
C8 C7 Fe 70.0(2) no
C6 C7 Fe 70.3(2) no
C9 C8 C7 108.4(3) no
C9 C8 Fe 70.2(2) no
C7 C8 Fe 69.7(2) no
C8 C9 C10 108.5(3) no
C8 C9 Fe 69.6(2) no
C10 C9 Fe 70.35(16) no
C9 C10 C6 107.8(2) no
C9 C10 Fe 69.77(16) no
C6 C10 Fe 69.62(14) no
C1 P1 C17 104.00(16) no
C1 P1 C11 104.39(11) no
C17 P1 C11 105.82(11) no
C1 P1 Co 111.49(11) no
C17 P1 Co 117.15(12) no
C11 P1 Co 112.8(11) no
C16 C11 C12 117.94(16) no
C16 C11 P1 123.82(16) no
C12 C11 P1 118.2(15) no
C13 C12 C11 121.23(17) no
C14 C13 C12 120.1(3) no
C13 C14 C15 119.4(4) no
C14 C15 C16 120.7(4) no
C11 C16 C15 120.6(3) no
C18 C17 C22 118.9(3) no
C18 C17 P1 119.3(3) no
C22 C17 P1 121.8(3) no
C17 C18 C19 120.5(3) no
C18 C19 C20 119.7(4) no
C21 C20 C19 120.1(4) no
C20 C21 C22 120.5(3) no
C21 C22 C17 120.3(4) no
C6 P2 C23 103.60(16) no
C6 P2 C29 105.81(17) no
C23 P2 C29 104.92(16) no
C6 P2 Co 110.38(12) no
C23 P2 Co 122.52(12) no
C29 P2 Co 108.37(12) no
C24 C23 C28 118.5(3) no
C24 C23 P2 120.4(3) no
C28 C23 P2 121.0(3) no
C23 C24 C25 120.7(4) no
C26 C25 C24 120.2(4) no
C25 C26 C27 120.0(4) no
C26 C27 C28 120.5(4) no
C27 C28 C23 120.2(4) no
C34 C29 C30 119.1(4) no
C34 C29 P2 123.9(3) no
C30 C29 P2 116.9(3) no
C31 C30 C29 119.9(4) no
C32 C31 C30 120.7(4) no
C31 C32 C33 119.8(4) no
C32 C33 C34 120.2(4) no
C29 C34 C33 120.2(4) no

loop_
_geom_bond_atom_site_label_1
_geom_bond_atom_site_label_2
_geom_bond_site_symmetry_2
_geom_bond_distance
_geom_bond_publ_flag
Co Cl2 . 2.2184(11) yes
Co Cl1 . 2.2358(10) yes
Co P2 . 2.3570(10) yes
Co P1 . 2.3699(10) yes
Fe C7 . 2.039(4) yes
Fe C3 . 2.043(4) yes
Fe C8 . 2.043(4) yes
Fe C4 . 2.043(4) yes
Fe C2 . 2.041(4) yes
Fe C5 . 2.049(4) yes
Fe C9 . 2.051(4) yes
Fe C6 . 2.054(3) yes
Fe C10 . 2.0584(9) yes
Fe C1 . 2.074(3) yes
C1 C2 . 1.416(5) no
C1 C5 . 1.431(5) no
C1 P1 . 1.813(4) no
C2 C3 . 1.413(6) no
C3 C4 . 1.403(6) no
C4 C5 . 1.409(6) no
C6 C7 . 1.419(5) no
C6 C10 . 1.421(4) no
C6 P2 . 1.807(4) no
C7 C8 . 1.408(5) no
C8 C9 . 1.405(6) no
C9 C10 . 1.401(4) no
P1 C17 . 1.817(3) yes
P1 C11 . 1.826(4) yes
C11 C16 . 1.385(4) no
C11 C12 . 1.394(3) no
C12 C13 . 1.383(4) no
C13 C14 . 1.375(6) no
C14 C15 . 1.376(6) no
C15 C16 . 1.387(5) no
C17 C18 . 1.381(5) no
C17 C22 . 1.405(5) no
C18 C19 . 1.390(5) no
C19 C20 . 1.388(5) no
C20 C21 . 1.372(6) no
C21 C22 . 1.375(5) no
P2 C23 . 1.810(3) yes
P2 C29 . 1.829(4) yes
C23 C24 . 1.383(5) no
C23 C28 . 1.385(5) no
C24 C25 . 1.389(5) no
C25 C26 . 1.361(6) no
C26 C27 . 1.369(6) no
C27 C28 . 1.389(6) no
C29 C34 . 1.370(5) no
C29 C30 . 1.382(6) no
C30 C31 . 1.383(6) no
C31 C32 . 1.357(7) no
C32 C33 . 1.366(7) no
C33 C34 . 1.390(6) no
